data_7060171
loop_
_publ_author_name
'Zhang, Xiao-Nuan'
'Hu, Jun-Jie'
'Zhang, Jia-Li'
'Liu, Sui-Jun'
'Liao, Jin-Sheng'
'Wen, He-Rui'

_publ_section_title
;
 Multifunctional ZnII--LnIII (Ln = Tb, Dy) complexes based on the
 amine-phenol ligand with field-induced slow magnetic relaxation,
 luminescence, and proton conduction
;
_journal_issue 7
_journal_name_full 'New Journal of Chemistry'
_journal_page_first 3392
_journal_page_last 3399
_journal_paper_doi 10.1039/D0NJ04926C
_journal_volume 45
_journal_year 2021
_chemical_formula_sum 'C44 H70 Cl3 N4 O29 Tb Zn2'
_chemical_formula_weight 1515.05
_space_group_crystal_system triclinic
_space_group_IT_number 2
_space_group_name_Hall '-P 1'
_space_group_name_H-M_alt 'P -1'
_atom_sites_solution_hydrogens mixed
_audit_creation_method SHELXL-2017/1
_audit_update_record
;
2020-10-08 deposited with the CCDC.	2020-12-16 downloaded from the CCDC.
;
_cell_angle_alpha 97.820(3)
_cell_angle_beta 98.140(3)
_cell_angle_gamma 111.643(3)
_cell_formula_units_Z 2
_cell_length_a 13.1190(15)
_cell_length_b 14.3254(16)
_cell_length_c 17.951(2)
_cell_measurement_reflns_used 9979
_cell_measurement_temperature 293(2)
_cell_measurement_theta_max 27.4155
_cell_measurement_theta_min 2.9265
_cell_volume 3038.5(6)
_computing_cell_refinement 'Bruker SMART'
_computing_data_collection 'Bruker SMART'
_computing_data_reduction 'Bruker SAINT'
_computing_molecular_graphics 'Bruker SHELXTL'
_computing_publication_material 'Bruker SHELXTL'
_computing_structure_refinement 'SHELXL-2017/1 (Sheldrick, 2017)'
_computing_structure_solution 'Bruker SHELXTL'
_diffrn_ambient_temperature 293(2)
_diffrn_measured_fraction_theta_full 0.999
_diffrn_measured_fraction_theta_max 0.999
_diffrn_measurement_device_type 'CCD area detector'
_diffrn_measurement_method 'phi and omega scans'
_diffrn_radiation_type MoK\a
_diffrn_radiation_wavelength 0.71073
_diffrn_reflns_av_R_equivalents 0.0778
_diffrn_reflns_av_unetI/netI 0.0632
_diffrn_reflns_Laue_measured_fraction_full 0.999
_diffrn_reflns_Laue_measured_fraction_max 0.999
_diffrn_reflns_limit_h_max 15
_diffrn_reflns_limit_h_min -15
_diffrn_reflns_limit_k_max 17
_diffrn_reflns_limit_k_min -17
_diffrn_reflns_limit_l_max 21
_diffrn_reflns_limit_l_min -21
_diffrn_reflns_number 52277
_diffrn_reflns_point_group_measured_fraction_full 0.999
_diffrn_reflns_point_group_measured_fraction_max 0.999
_diffrn_reflns_theta_full 25.009
_diffrn_reflns_theta_max 25.009
_diffrn_reflns_theta_min 2.909
_diffrn_source 'sealed tube'
_exptl_absorpt_coefficient_mu 2.154
_exptl_absorpt_correction_type none
_exptl_crystal_colour yellow
_exptl_crystal_density_diffrn 1.656
_exptl_crystal_description block
_exptl_crystal_F_000 1540
_refine_diff_density_max 2.263
_refine_diff_density_min -1.273
_refine_diff_density_rms 0.143
_refine_ls_extinction_method none
_refine_ls_goodness_of_fit_ref 1.069
_refine_ls_hydrogen_treatment constr
_refine_ls_matrix_type full
_refine_ls_number_parameters 763
_refine_ls_number_reflns 10709
_refine_ls_number_restraints 314
_refine_ls_restrained_S_all 1.075
_refine_ls_R_factor_all 0.0842
_refine_ls_R_factor_gt 0.0548
_refine_ls_shift/su_max 0.001
_refine_ls_shift/su_mean 0.000
_refine_ls_structure_factor_coef Fsqd
_refine_ls_weighting_details 'w=1/[\s^2^(Fo^2^)+(0.0358P)^2^+26.9633P] where P=(Fo^2^+2Fc^2^)/3'
_refine_ls_weighting_scheme calc
_refine_ls_wR_factor_gt 0.1227
_refine_ls_wR_factor_ref 0.1446
_reflns_Friedel_coverage 0.000
_reflns_number_gt 8168
_reflns_number_total 10709
_reflns_threshold_expression 'I > 2\s(I)'
_cod_data_source_file d0nj04926c2.cif
_cod_data_source_block 2
_cod_depositor_comments 'Adding full bibliography for 7060170--7060171.cif.'
_cod_database_code 7060171
_shelx_shelxl_version_number 2017/1
_shelx_space_group_comment
;
The symmetry employed for this shelxl refinement is uniquely defined
by the following loop, which should always be used as a source of
symmetry information in preference to the above space-group names.
They are only intended as comments.
;

loop_
_space_group_symop_operation_xyz
'x, y, z'
'-x, -y, -z'

loop_
_atom_site_label
_atom_site_type_symbol
_atom_site_fract_x
_atom_site_fract_y
_atom_site_fract_z
_atom_site_U_iso_or_equiv
_atom_site_adp_type
_atom_site_occupancy
_atom_site_site_symmetry_order
_atom_site_calc_flag
_atom_site_refinement_flags_posn
_atom_site_refinement_flags_adp
_atom_site_refinement_flags_occupancy
_atom_site_disorder_assembly
_atom_site_disorder_group
Tb1 Tb 0.23391(3) 0.25382(3) 0.25113(2) 0.02528(11) Uani 1 1 d . U . . .
Zn2 Zn 0.22559(7) 0.44632(6) 0.39552(5) 0.0290(2) Uani 1 1 d . U . . .
Zn3 Zn -0.05053(7) 0.07880(7) 0.18587(5) 0.0328(2) Uani 1 1 d . U . . .
O1 O 0.2178(4) 0.2965(3) 0.3766(3) 0.0280(10) Uani 1 1 d . U . . .
O2 O 0.1001(4) 0.0889(3) 0.2459(3) 0.0284(10) Uani 1 1 d . U . . .
C60 C 0.1577(7) 0.3373(7) 0.5222(5) 0.0459(19) Uani 1 1 d . U . . .
H60A H 0.084077 0.311718 0.488882 0.055 Uiso 1 1 calc R U . . .
H60B H 0.147859 0.340781 0.574880 0.055 Uiso 1 1 calc R U . . .
O4 O 0.2642(5) 0.6123(4) 0.4063(3) 0.0490(14) Uani 1 1 d . U . . .
O5 O 0.4093(4) 0.5456(4) 0.4549(3) 0.0404(12) Uani 1 1 d . U . . .
O6 O 0.4244(5) 0.5434(4) 0.2307(3) 0.0480(14) Uani 1 1 d . U . . .
O7 O 0.3318(4) 0.1847(4) 0.3495(3) 0.0345(11) Uani 1 1 d . U . . .
O8 O 0.0622(4) 0.2207(4) 0.1770(3) 0.0299(11) Uani 1 1 d . U . . .
O9 O 0.2385(4) 0.3146(4) 0.1243(3) 0.0346(11) Uani 1 1 d . U . . .
O12 O -0.1447(6) -0.0839(4) 0.1867(4) 0.0603(17) Uani 1 1 d . U . . .
O13 O -0.0566(5) -0.0274(5) 0.0758(3) 0.0607(16) Uani 1 1 d . U . . .
O20 O 0.2541(4) 0.4242(3) 0.2870(3) 0.0276(10) Uani 1 1 d . U . . .
O29 O 0.4276(4) 0.3577(4) 0.2662(3) 0.0382(12) Uani 1 1 d . U . . .
H29A H 0.437235 0.414082 0.248232 0.057 Uiso 1 1 d R U . . .
H29B H 0.459454 0.326763 0.237280 0.057 Uiso 1 1 d R U . . .
O30 O 0.2849(5) 0.1376(4) 0.1726(3) 0.0401(12) Uani 1 1 d . U . . .
H30A H 0.259025 0.076215 0.183819 0.060 Uiso 1 1 d R U . . .
H30B H 0.358033 0.155659 0.183023 0.060 Uiso 1 1 d R U . . .
N1 N 0.0700(6) 0.4553(6) 0.3526(4) 0.0429(15) Uani 1 1 d . U . . .
H1 H 0.012017 0.401647 0.369635 0.051 Uiso 1 1 calc R U . . .
N2 N -0.1747(6) 0.0922(6) 0.1060(4) 0.0528(17) Uani 1 1 d . U . . .
H2 H -0.247359 0.054129 0.118018 0.063 Uiso 1 1 calc R U . . .
N3 N -0.1137(5) 0.0797(5) 0.2888(4) 0.0410(15) Uani 1 1 d . U . . .
H3 H -0.133793 0.139246 0.295984 0.049 Uiso 1 1 calc R U . . .
N4 N 0.2248(5) 0.4422(5) 0.5118(4) 0.0393(15) Uani 1 1 d . U . . .
H4 H 0.187767 0.486597 0.529864 0.047 Uiso 1 1 calc R U . . .
C1 C 0.3229(7) 0.5508(6) 0.2131(4) 0.0376(17) Uani 1 1 d . U . . .
C2 C 0.2363(6) 0.4892(5) 0.2443(4) 0.0310(15) Uani 1 1 d . U . . .
C3 C 0.1325(7) 0.4949(6) 0.2307(4) 0.0386(17) Uani 1 1 d . U . . .
C4 C 0.1150(9) 0.5592(7) 0.1839(5) 0.055(2) Uani 1 1 d . U . . .
H4A H 0.044766 0.561902 0.173497 0.066 Uiso 1 1 calc R U . . .
C5 C 0.3041(9) 0.6158(7) 0.1679(5) 0.055(2) Uani 1 1 d . U . . .
H5 H 0.361623 0.657583 0.147555 0.066 Uiso 1 1 calc R U . . .
C6 C 0.1984(10) 0.6181(7) 0.1530(5) 0.062(3) Uani 1 1 d . U . . .
H6 H 0.184707 0.660502 0.121588 0.075 Uiso 1 1 calc R U . . .
C7 C 0.1417(6) 0.3201(5) 0.0892(4) 0.0297(15) Uani 1 1 d . U . . .
C8 C 0.0463(6) 0.2669(5) 0.1187(4) 0.0305(15) Uani 1 1 d . U . . .
C9 C 0.1326(8) 0.3729(6) 0.0315(4) 0.0413(19) Uani 1 1 d . U . . .
H9 H 0.195164 0.408416 0.012716 0.050 Uiso 1 1 calc R U . . .
C10 C -0.0574(7) 0.2655(6) 0.0864(4) 0.0409(18) Uani 1 1 d . U . . .
C11 C 0.0281(8) 0.3721(7) 0.0019(5) 0.056(2) Uani 1 1 d . U . . .
H11 H 0.021483 0.408294 -0.036476 0.067 Uiso 1 1 calc R U . . .
C12 C -0.0642(8) 0.3193(7) 0.0282(5) 0.053(2) Uani 1 1 d . U . . .
H12 H -0.133235 0.319074 0.007011 0.063 Uiso 1 1 calc R U . . .
C13 C 0.2425(6) 0.2506(5) 0.4332(4) 0.0291(15) Uani 1 1 d . U . . .
C14 C 0.2122(6) 0.2642(6) 0.5043(4) 0.0363(17) Uani 1 1 d . U . . .
C15 C 0.2377(8) 0.2115(7) 0.5582(5) 0.050(2) Uani 1 1 d . U . . .
H15 H 0.219087 0.220729 0.606000 0.060 Uiso 1 1 calc R U . . .
C16 C 0.2898(8) 0.1460(7) 0.5429(5) 0.055(2) Uani 1 1 d . U . . .
H16 H 0.303478 0.109528 0.579481 0.066 Uiso 1 1 calc R U . . .
C17 C 0.3222(7) 0.1337(6) 0.4733(5) 0.0415(19) Uani 1 1 d . U . . .
H17 H 0.357752 0.089491 0.462931 0.050 Uiso 1 1 calc R U . . .
C18 C 0.3011(6) 0.1878(5) 0.4198(4) 0.0295(15) Uani 1 1 d . U . . .
C19 C 0.1412(7) -0.0486(6) 0.2857(5) 0.0412(18) Uani 1 1 d . U . . .
C20 C 0.0221(8) -0.0470(7) 0.4000(5) 0.053(2) Uani 1 1 d . U . . .
H20 H -0.018125 -0.047098 0.438709 0.064 Uiso 1 1 calc R U . . .
C21 C 0.1337(9) -0.1151(7) 0.3358(6) 0.062(3) Uani 1 1 d . U . . .
H21 H 0.169031 -0.160512 0.331046 0.075 Uiso 1 1 calc R U . . .
C22 C 0.0742(10) -0.1140(8) 0.3923(6) 0.071(3) Uani 1 1 d . U . . .
H22 H 0.069010 -0.158897 0.425837 0.085 Uiso 1 1 calc R U . . .
C23 C 0.0909(6) 0.0223(5) 0.2939(4) 0.0315(15) Uani 1 1 d . U . . .
C24 C 0.0412(7) 0.4310(7) 0.2669(5) 0.0441(19) Uani 1 1 d . U . . .
H24A H -0.026531 0.441593 0.249861 0.053 Uiso 1 1 calc R U . . .
H24B H 0.025429 0.359087 0.248981 0.053 Uiso 1 1 calc R U . . .
C25 C 0.0685(9) 0.5547(8) 0.3880(6) 0.061(3) Uani 1 1 d . U . . .
H25A H 0.061145 0.554470 0.440974 0.073 Uiso 1 1 calc R U . . .
H25B H 0.004282 0.563155 0.360638 0.073 Uiso 1 1 calc R U . . .
C26 C 0.1750(9) 0.6437(8) 0.3855(6) 0.065(3) Uani 1 1 d . U . . .
H26A H 0.172681 0.658416 0.334230 0.079 Uiso 1 1 calc R U . . .
H26B H 0.184365 0.704763 0.421364 0.079 Uiso 1 1 calc R U . . .
C27 C 0.4500(8) 0.6296(7) 0.4173(6) 0.054(2) Uani 1 1 d . U . . .
H27A H 0.454035 0.604164 0.365364 0.065 Uiso 1 1 calc R U . . .
H27B H 0.525006 0.675787 0.444573 0.065 Uiso 1 1 calc R U . . .
C28 C 0.3747(9) 0.6870(7) 0.4146(6) 0.063(3) Uani 1 1 d . U . . .
H28A H 0.395121 0.737963 0.461647 0.075 Uiso 1 1 calc R U . . .
H28B H 0.380154 0.721341 0.371496 0.075 Uiso 1 1 calc R U . . .
C29 C 0.3301(7) 0.3447(7) 0.0854(5) 0.047(2) Uani 1 1 d . U . . .
H29C H 0.305062 0.308700 0.032769 0.070 Uiso 1 1 calc R U . . .
H29D H 0.389361 0.328295 0.110066 0.070 Uiso 1 1 calc R U . . .
H29E H 0.357117 0.417233 0.087399 0.070 Uiso 1 1 calc R U . . .
C30 C 0.5200(9) 0.6191(10) 0.2138(9) 0.095(4) Uani 1 1 d . U . . .
H30C H 0.509089 0.616102 0.159395 0.143 Uiso 1 1 calc R U . . .
H30D H 0.585465 0.606241 0.230818 0.143 Uiso 1 1 calc R U . . .
H30E H 0.529871 0.685894 0.239923 0.143 Uiso 1 1 calc R U . . .
C31 C 0.4171(7) 0.1467(7) 0.3407(5) 0.049(2) Uani 1 1 d . U . . .
H31A H 0.478721 0.179397 0.383977 0.074 Uiso 1 1 calc R U . . .
H31B H 0.442694 0.161294 0.294392 0.074 Uiso 1 1 calc R U . . .
H31C H 0.386921 0.073882 0.337692 0.074 Uiso 1 1 calc R U . . .
C32 C 0.2258(14) -0.1291(10) 0.2042(9) 0.112(5) Uani 1 1 d . U . . .
H32A H 0.286622 -0.125536 0.242755 0.167 Uiso 1 1 calc R U . . .
H32B H 0.248550 -0.126441 0.155752 0.167 Uiso 1 1 calc R U . . .
H32C H 0.162417 -0.192135 0.199769 0.167 Uiso 1 1 calc R U . . .
C33 C -0.0472(11) -0.1178(9) 0.0962(7) 0.082(3) Uani 1 1 d . U . . .
H33A H 0.027899 -0.099840 0.125348 0.098 Uiso 1 1 calc R U . . .
H33B H -0.058694 -0.166968 0.049732 0.098 Uiso 1 1 calc R U . . .
C34 C -0.1307(12) -0.1664(8) 0.1430(7) 0.089(4) Uani 1 1 d . U . . .
H34A H -0.201218 -0.213814 0.109891 0.107 Uiso 1 1 calc R U . . .
H34B H -0.102625 -0.203368 0.176315 0.107 Uiso 1 1 calc R U . . .
C35 C -0.1610(9) -0.0518(8) 0.0236(5) 0.072(3) Uani 1 1 d . U . . .
H35A H -0.222378 -0.101670 0.039711 0.086 Uiso 1 1 calc R U . . .
H35B H -0.158154 -0.079843 -0.028010 0.086 Uiso 1 1 calc R U . . .
C36 C -0.1760(10) 0.0446(8) 0.0258(5) 0.074(3) Uani 1 1 d . U . . .
H36A H -0.246811 0.031842 -0.007451 0.089 Uiso 1 1 calc R U . . .
H36B H -0.116461 0.091974 0.006460 0.089 Uiso 1 1 calc R U . . .
C37 C -0.2064(8) -0.1075(8) 0.2449(6) 0.069(3) Uani 1 1 d . U . . .
H37A H -0.167202 -0.129724 0.284110 0.083 Uiso 1 1 calc R U . . .
H37B H -0.279678 -0.161937 0.223463 0.083 Uiso 1 1 calc R U . . .
C38 C -0.2182(8) -0.0119(9) 0.2786(6) 0.068(3) Uani 1 1 d . U . . .
H38A H -0.277916 -0.003831 0.245125 0.082 Uiso 1 1 calc R U . . .
H38B H -0.238915 -0.018024 0.328009 0.082 Uiso 1 1 calc R U . . .
O39 O 0.1959(6) -0.0446(4) 0.2256(4) 0.0555(17) Uani 1 1 d . U . . .
C40 C -0.0290(7) 0.0932(6) 0.3585(4) 0.0396(18) Uani 1 1 d . U . . .
H40A H -0.065807 0.083891 0.401796 0.048 Uiso 1 1 calc R U . . .
H40B H 0.027064 0.162951 0.369856 0.048 Uiso 1 1 calc R U . . .
C41 C -0.1603(7) 0.2012(8) 0.1131(5) 0.054(2) Uani 1 1 d . U . . .
H41A H -0.154672 0.230025 0.166348 0.065 Uiso 1 1 calc R U . . .
H41B H -0.226106 0.204074 0.082822 0.065 Uiso 1 1 calc R U . . .
C43 C 0.0285(6) 0.0208(6) 0.3508(4) 0.0338(16) Uani 1 1 d . U . . .
C44 C 0.3402(7) 0.4843(7) 0.5604(5) 0.047(2) Uani 1 1 d . U . . .
H44A H 0.337180 0.502690 0.613809 0.057 Uiso 1 1 calc R U . . .
H44B H 0.371105 0.432257 0.556080 0.057 Uiso 1 1 calc R U . . .
C45 C 0.4131(7) 0.5755(6) 0.5356(5) 0.045(2) Uani 1 1 d . U . . .
H45A H 0.386528 0.630154 0.543953 0.054 Uiso 1 1 calc R U . . .
H45B H 0.489308 0.599858 0.564759 0.054 Uiso 1 1 calc R U . . .
Cl1 Cl 0.7964(2) 0.2754(2) 0.38850(16) 0.0678(7) Uani 1 1 d . U . . .
O14 O 0.8001(14) 0.2477(10) 0.3125(6) 0.175(6) Uani 1 1 d . U . . .
O15 O 0.8784(13) 0.2625(14) 0.4291(8) 0.213(7) Uani 1 1 d . U . . .
O16 O 0.8238(17) 0.3805(10) 0.4079(9) 0.218(7) Uani 1 1 d . U . . .
O17 O 0.7028(11) 0.2300(14) 0.4063(10) 0.245(9) Uani 1 1 d . U . . .
Cl2 Cl 0.8070(4) 0.5752(4) 0.2181(4) 0.1264(17) Uani 1 1 d . U . . .
O21 O 0.8055(14) 0.4895(16) 0.227(2) 0.454(19) Uani 1 1 d . U . . .
O22 O 0.754(2) 0.5778(17) 0.1524(10) 0.277(10) Uani 1 1 d . U . . .
O23 O 0.9203(13) 0.6413(13) 0.2288(15) 0.266(10) Uani 1 1 d . U . . .
O24 O 0.7598(19) 0.603(3) 0.2655(12) 0.371(15) Uani 1 1 d . U . . .
Cl3 Cl 0.5036(6) 0.8880(7) 0.1017(5) 0.210(3) Uani 1 1 d D U . . .
O25 O 0.4981(14) 0.904(3) 0.1766(14) 0.377(15) Uani 1 1 d . U . . .
O26 O 0.5760(14) 0.9935(19) 0.112(2) 0.417(16) Uani 1 1 d . U . . .
O27 O 0.3999(13) 0.861(2) 0.0675(12) 0.306(11) Uani 1 1 d . U . . .
O31 O 0.563(3) 0.826(3) 0.082(2) 0.439(16) Uani 1 1 d D U . . .
O1W O 0.6000(8) 0.3190(9) 0.2301(7) 0.131(4) Uani 1 1 d . . . . .
O2W O 0.4541(10) 0.1451(11) 0.1061(8) 0.175(6) Uani 1 1 d . . . . .
O3W O 0.5742(14) 0.4509(16) 0.0212(10) 0.223(8) Uani 1 1 d . . . . .
O4W O 0.532(3) -0.033(3) 0.355(2) 0.246(16) Uani 0.5 1 d . U P . .

loop_
_atom_site_aniso_label
_atom_site_aniso_U_11
_atom_site_aniso_U_22
_atom_site_aniso_U_33
_atom_site_aniso_U_23
_atom_site_aniso_U_13
_atom_site_aniso_U_12
Tb1 0.0279(2) 0.02297(19) 0.02348(18) 0.00418(13) 0.00384(13) 0.00919(14)
Zn2 0.0286(5) 0.0281(5) 0.0289(4) -0.0003(3) 0.0032(3) 0.0129(4)
Zn3 0.0287(5) 0.0336(5) 0.0253(4) 0.0063(4) 0.0034(4) 0.0011(4)
O1 0.036(3) 0.025(2) 0.024(2) 0.0046(18) 0.001(2) 0.015(2)
O2 0.032(3) 0.023(2) 0.028(3) 0.0030(19) 0.0084(19) 0.008(2)
C60 0.040(5) 0.060(5) 0.027(4) 0.002(4) 0.013(3) 0.007(4)
O4 0.057(3) 0.031(3) 0.055(4) 0.000(3) -0.003(3) 0.021(3)
O5 0.038(3) 0.035(3) 0.040(3) -0.004(2) 0.000(2) 0.012(2)
O6 0.047(3) 0.041(3) 0.059(4) 0.020(3) 0.021(3) 0.014(3)
O7 0.042(3) 0.033(3) 0.036(3) 0.010(2) 0.007(2) 0.022(2)
O8 0.029(2) 0.028(3) 0.026(2) 0.0105(19) -0.0011(19) 0.005(2)
O9 0.034(3) 0.035(3) 0.031(3) 0.011(2) 0.008(2) 0.007(2)
O12 0.072(4) 0.034(3) 0.046(4) 0.003(3) 0.010(3) -0.008(3)
O13 0.051(4) 0.069(4) 0.034(3) -0.008(3) 0.005(3) 0.000(3)
O20 0.030(3) 0.025(2) 0.031(2) 0.0071(19) 0.007(2) 0.013(2)
O29 0.027(3) 0.040(3) 0.048(3) 0.012(2) 0.008(2) 0.014(2)
O30 0.047(3) 0.040(3) 0.039(3) 0.007(2) 0.016(3) 0.020(3)
N1 0.033(3) 0.055(4) 0.045(4) 0.003(3) 0.007(3) 0.025(3)
N2 0.036(4) 0.058(4) 0.041(4) 0.014(3) -0.008(3) -0.003(3)
N3 0.039(4) 0.053(4) 0.038(3) 0.016(3) 0.017(3) 0.021(3)
N4 0.040(4) 0.042(4) 0.031(3) -0.006(3) 0.006(3) 0.015(3)
C1 0.051(4) 0.030(4) 0.031(4) 0.009(3) 0.007(3) 0.014(4)
C2 0.043(4) 0.025(4) 0.028(4) 0.004(3) 0.004(3) 0.018(3)
C3 0.049(4) 0.035(4) 0.032(4) -0.006(3) -0.004(3) 0.026(4)
C4 0.073(6) 0.057(6) 0.042(5) 0.001(4) -0.011(4) 0.046(5)
C5 0.085(6) 0.037(5) 0.039(5) 0.015(4) 0.008(5) 0.018(5)
C6 0.110(8) 0.042(5) 0.044(5) 0.012(4) -0.003(5) 0.045(6)
C7 0.041(4) 0.026(4) 0.015(3) 0.002(3) 0.000(3) 0.007(3)
C8 0.038(4) 0.028(4) 0.020(3) 0.002(3) -0.002(3) 0.009(3)
C9 0.059(5) 0.031(4) 0.030(4) 0.012(3) 0.009(4) 0.012(4)
C10 0.040(4) 0.042(5) 0.033(4) 0.008(3) -0.004(3) 0.011(4)
C11 0.069(6) 0.053(6) 0.040(5) 0.023(4) -0.002(4) 0.019(5)
C12 0.057(5) 0.061(6) 0.044(5) 0.019(4) -0.005(4) 0.029(5)
C13 0.031(4) 0.022(4) 0.023(3) 0.004(3) -0.001(3) 0.001(3)
C14 0.031(4) 0.036(4) 0.029(4) 0.007(3) 0.007(3) -0.001(3)
C15 0.055(6) 0.046(5) 0.031(4) 0.015(4) 0.011(4) -0.002(4)
C16 0.066(6) 0.047(5) 0.042(5) 0.028(4) 0.002(4) 0.008(4)
C17 0.046(5) 0.032(4) 0.043(4) 0.017(4) 0.000(4) 0.011(4)
C18 0.028(4) 0.024(4) 0.026(3) 0.008(3) -0.002(3) 0.000(3)
C19 0.048(5) 0.022(4) 0.052(5) 0.010(3) 0.011(4) 0.011(3)
C20 0.052(6) 0.051(5) 0.039(5) 0.020(4) 0.007(4) -0.001(4)
C21 0.075(7) 0.037(5) 0.079(7) 0.027(5) 0.012(5) 0.022(5)
C22 0.091(8) 0.050(6) 0.068(7) 0.039(5) 0.015(5) 0.016(5)
C23 0.032(4) 0.023(4) 0.033(4) 0.008(3) 0.004(3) 0.004(3)
C24 0.034(4) 0.054(5) 0.045(4) -0.006(4) -0.003(3) 0.028(4)
C25 0.065(5) 0.079(6) 0.054(6) -0.010(5) 0.002(5) 0.056(5)
C26 0.092(6) 0.052(5) 0.059(6) -0.009(5) -0.006(6) 0.051(5)
C27 0.043(5) 0.039(5) 0.061(6) 0.002(4) 0.003(4) -0.002(4)
C28 0.075(6) 0.034(5) 0.062(6) 0.011(4) 0.001(5) 0.008(4)
C29 0.041(5) 0.053(5) 0.040(5) 0.014(4) 0.014(4) 0.008(4)
C30 0.056(6) 0.087(9) 0.141(12) 0.059(9) 0.040(8) 0.008(6)
C31 0.049(5) 0.054(6) 0.053(5) 0.009(4) 0.006(4) 0.032(4)
C32 0.175(15) 0.083(9) 0.135(12) 0.026(9) 0.081(11) 0.097(10)
C33 0.101(9) 0.065(7) 0.062(7) -0.024(5) 0.002(5) 0.032(6)
C34 0.115(10) 0.039(5) 0.076(8) -0.008(5) 0.001(6) 0.004(6)
C35 0.079(7) 0.069(6) 0.031(5) -0.004(4) 0.000(4) -0.002(5)
C36 0.084(8) 0.062(6) 0.032(4) 0.003(4) -0.025(5) -0.006(5)
C37 0.052(6) 0.063(5) 0.052(6) 0.023(5) -0.004(4) -0.022(5)
C38 0.037(5) 0.106(8) 0.043(5) 0.022(5) 0.014(4) 0.002(5)
O39 0.070(4) 0.033(3) 0.075(4) 0.008(3) 0.031(4) 0.028(3)
C40 0.037(4) 0.048(5) 0.025(4) 0.004(3) 0.012(3) 0.006(4)
C41 0.036(4) 0.077(6) 0.047(5) 0.021(4) -0.006(4) 0.022(4)
C43 0.030(4) 0.034(4) 0.024(4) 0.005(3) 0.002(3) -0.001(3)
C44 0.051(5) 0.046(5) 0.033(4) -0.002(4) -0.005(4) 0.015(4)
C45 0.046(5) 0.041(5) 0.039(4) -0.007(3) -0.003(4) 0.016(4)
Cl1 0.0576(16) 0.0835(19) 0.0659(16) -0.0071(14) 0.0228(13) 0.0361(14)
O14 0.37(2) 0.160(10) 0.079(6) 0.029(6) 0.097(8) 0.177(13)
O15 0.194(11) 0.316(18) 0.160(10) -0.024(12) -0.047(10) 0.191(14)
O16 0.39(2) 0.113(7) 0.210(14) 0.010(8) 0.176(15) 0.135(10)
O17 0.091(7) 0.292(16) 0.241(16) -0.066(14) 0.087(9) -0.027(10)
Cl2 0.101(3) 0.144(4) 0.188(5) 0.083(4) 0.051(3) 0.085(3)
O21 0.121(12) 0.239(16) 1.09(6) 0.38(3) 0.09(2) 0.097(12)
O22 0.31(2) 0.29(2) 0.135(10) 0.056(14) -0.004(12) 0.034(18)
O23 0.110(8) 0.185(13) 0.54(3) 0.132(18) 0.083(12) 0.073(8)
O24 0.26(2) 0.79(5) 0.189(13) 0.10(3) 0.111(16) 0.34(3)
Cl3 0.111(4) 0.252(7) 0.246(7) 0.145(6) 0.018(4) 0.023(4)
O25 0.089(11) 0.62(4) 0.222(11) 0.107(19) -0.006(10) -0.072(16)
O26 0.107(11) 0.328(14) 0.81(5) 0.42(3) 0.028(17) -0.004(10)
O27 0.089(9) 0.48(3) 0.278(18) 0.11(2) -0.035(11) 0.047(11)
O31 0.33(3) 0.54(3) 0.58(3) 0.22(3) 0.10(2) 0.28(2)
O1W 0.078(7) 0.143(9) 0.184(11) 0.020(8) 0.046(7) 0.055(7)
O2W 0.130(10) 0.179(12) 0.210(14) -0.012(10) 0.103(10) 0.047(9)
O3W 0.186(15) 0.32(2) 0.179(15) 0.078(15) 0.084(12) 0.094(15)
O4W 0.22(2) 0.26(2) 0.32(3) 0.079(17) 0.056(16) 0.161(18)

loop_
_atom_type_symbol
_atom_type_description
_atom_type_scat_dispersion_real
_atom_type_scat_dispersion_imag
_atom_type_scat_source
C C 0.0033 0.0016 'International Tables Vol C Tables 4.2.6.8 and 6.1.1.4'
H H 0.0000 0.0000 'International Tables Vol C Tables 4.2.6.8 and 6.1.1.4'
Cl Cl 0.1484 0.1585 'International Tables Vol C Tables 4.2.6.8 and 6.1.1.4'
N N 0.0061 0.0033 'International Tables Vol C Tables 4.2.6.8 and 6.1.1.4'
O O 0.0106 0.0060 'International Tables Vol C Tables 4.2.6.8 and 6.1.1.4'
Tb Tb -0.1723 4.1537 'International Tables Vol C Tables 4.2.6.8 and 6.1.1.4'
Zn Zn 0.2839 1.4301 'International Tables Vol C Tables 4.2.6.8 and 6.1.1.4'

loop_
_geom_angle_atom_site_label_1
_geom_angle_atom_site_label_2
_geom_angle_atom_site_label_3
_geom_angle
_geom_angle_site_symmetry_1
_geom_angle_site_symmetry_3
_geom_angle_publ_flag
O8 Tb1 O1 105.37(17) . . ?
O8 Tb1 O20 87.84(17) . . ?
O1 Tb1 O20 66.60(16) . . ?
O8 Tb1 O2 66.63(16) . . ?
O1 Tb1 O2 87.75(16) . . ?
O20 Tb1 O2 137.91(16) . . ?
O8 Tb1 O29 141.32(17) . . ?
O1 Tb1 O29 97.88(18) . . ?
O20 Tb1 O29 73.46(18) . . ?
O2 Tb1 O29 145.87(18) . . ?
O8 Tb1 O30 98.68(18) . . ?
O1 Tb1 O30 140.49(17) . . ?
O20 Tb1 O30 146.17(18) . . ?
O2 Tb1 O30 73.52(18) . . ?
O29 Tb1 O30 81.25(19) . . ?
O8 Tb1 O9 64.52(16) . . ?
O1 Tb1 O9 143.25(16) . . ?
O20 Tb1 O9 77.47(16) . . ?
O2 Tb1 O9 115.97(16) . . ?
O29 Tb1 O9 78.31(17) . . ?
O30 Tb1 O9 75.66(18) . . ?
O8 Tb1 O7 142.26(16) . . ?
O1 Tb1 O7 64.58(16) . . ?
O20 Tb1 O7 116.63(16) . . ?
O2 Tb1 O7 76.41(17) . . ?
O29 Tb1 O7 75.84(17) . . ?
O30 Tb1 O7 77.16(17) . . ?
O9 Tb1 O7 144.81(17) . . ?
O8 Tb1 Zn3 33.38(12) . . ?
O1 Tb1 Zn3 94.99(12) . . ?
O20 Tb1 Zn3 113.07(12) . . ?
O2 Tb1 Zn3 33.47(12) . . ?
O29 Tb1 Zn3 167.08(13) . . ?
O30 Tb1 Zn3 88.12(14) . . ?
O9 Tb1 Zn3 92.00(11) . . ?
O7 Tb1 Zn3 109.04(12) . . ?
O8 Tb1 Zn2 95.38(13) . . ?
O1 Tb1 Zn2 33.88(11) . . ?
O20 Tb1 Zn2 32.87(12) . . ?
O2 Tb1 Zn2 113.76(11) . . ?
O29 Tb1 Zn2 86.95(13) . . ?
O30 Tb1 Zn2 165.87(14) . . ?
O9 Tb1 Zn2 109.60(12) . . ?
O7 Tb1 Zn2 92.49(11) . . ?
Zn3 Tb1 Zn2 104.51(2) . . ?
O20 Zn2 O1 76.54(18) . . ?
O20 Zn2 N4 162.7(2) . . ?
O1 Zn2 N4 89.4(2) . . ?
O20 Zn2 N1 91.1(2) . . ?
O1 Zn2 N1 113.0(2) . . ?
N4 Zn2 N1 103.9(3) . . ?
O20 Zn2 O4 95.6(2) . . ?
O1 Zn2 O4 168.7(2) . . ?
N4 Zn2 O4 96.7(2) . . ?
N1 Zn2 O4 74.7(2) . . ?
O20 Zn2 O5 96.21(19) . . ?
O1 Zn2 O5 104.32(19) . . ?
N4 Zn2 O5 77.2(2) . . ?
N1 Zn2 O5 142.6(2) . . ?
O4 Zn2 O5 68.1(2) . . ?
O20 Zn2 Tb1 38.58(13) . . ?
O1 Zn2 Tb1 38.14(13) . . ?
N4 Zn2 Tb1 127.34(19) . . ?
N1 Zn2 Tb1 102.48(18) . . ?
O4 Zn2 Tb1 134.09(17) . . ?
O5 Zn2 Tb1 105.96(14) . . ?
O2 Zn3 O8 76.31(18) . . ?
O2 Zn3 N2 163.8(2) . . ?
O8 Zn3 N2 90.1(2) . . ?
O2 Zn3 N3 90.5(2) . . ?
O8 Zn3 N3 114.1(2) . . ?
N2 Zn3 N3 103.2(3) . . ?
O2 Zn3 O12 96.0(2) . . ?
O8 Zn3 O12 167.9(2) . . ?
N2 Zn3 O12 95.9(3) . . ?
N3 Zn3 O12 74.9(3) . . ?
O2 Zn3 O13 96.9(2) . . ?
O8 Zn3 O13 103.1(2) . . ?
N2 Zn3 O13 77.4(3) . . ?
N3 Zn3 O13 142.8(3) . . ?
O12 Zn3 O13 68.1(2) . . ?
O2 Zn3 Tb1 39.00(13) . . ?
O8 Zn3 Tb1 37.58(13) . . ?
N2 Zn3 Tb1 127.6(2) . . ?
N3 Zn3 Tb1 102.33(18) . . ?
O12 Zn3 Tb1 134.85(19) . . ?
O13 Zn3 Tb1 106.25(16) . . ?
C13 O1 Zn2 123.8(4) . . ?
C13 O1 Tb1 123.8(4) . . ?
Zn2 O1 Tb1 107.98(19) . . ?
C23 O2 Zn3 114.5(4) . . ?
C23 O2 Tb1 132.3(4) . . ?
Zn3 O2 Tb1 107.5(2) . . ?
N4 C60 C14 112.3(6) . . ?
N4 C60 H60A 109.1 . . ?
C14 C60 H60A 109.1 . . ?
N4 C60 H60B 109.1 . . ?
C14 C60 H60B 109.1 . . ?
H60A C60 H60B 107.9 . . ?
C28 O4 C26 116.6(7) . . ?
C28 O4 Zn2 122.9(5) . . ?
C26 O4 Zn2 118.7(5) . . ?
C27 O5 C45 114.2(6) . . ?
C27 O5 Zn2 108.3(5) . . ?
C45 O5 Zn2 107.9(5) . . ?
C1 O6 C30 118.3(7) . . ?
C18 O7 C31 116.8(6) . . ?
C18 O7 Tb1 115.8(4) . . ?
C31 O7 Tb1 127.4(5) . . ?
C8 O8 Zn3 123.1(4) . . ?
C8 O8 Tb1 124.4(4) . . ?
Zn3 O8 Tb1 109.0(2) . . ?
C7 O9 C29 115.9(6) . . ?
C7 O9 Tb1 116.0(4) . . ?
C29 O9 Tb1 128.1(5) . . ?
C34 O12 C37 116.3(8) . . ?
C34 O12 Zn3 124.3(7) . . ?
C37 O12 Zn3 118.2(6) . . ?
C33 O13 C35 111.5(8) . . ?
C33 O13 Zn3 108.3(5) . . ?
C35 O13 Zn3 108.2(6) . . ?
C2 O20 Zn2 114.7(4) . . ?
C2 O20 Tb1 130.7(4) . . ?
Zn2 O20 Tb1 108.5(2) . . ?
Tb1 O29 H29A 111.1 . . ?
Tb1 O29 H29B 110.7 . . ?
H29A O29 H29B 103.0 . . ?
Tb1 O30 H30A 111.0 . . ?
Tb1 O30 H30B 110.6 . . ?
H30A O30 H30B 103.1 . . ?
C25 N1 C24 114.3(7) . . ?
C25 N1 Zn2 110.8(5) . . ?
C24 N1 Zn2 111.6(5) . . ?
C25 N1 H1 106.6 . . ?
C24 N1 H1 106.6 . . ?
Zn2 N1 H1 106.6 . . ?
C41 N2 C36 112.0(7) . . ?
C41 N2 Zn3 110.8(5) . . ?
C36 N2 Zn3 110.9(6) . . ?
C41 N2 H2 107.7 . . ?
C36 N2 H2 107.7 . . ?
Zn3 N2 H2 107.7 . . ?
C38 N3 C40 113.4(7) . . ?
C38 N3 Zn3 109.6(5) . . ?
C40 N3 Zn3 113.3(5) . . ?
C38 N3 H3 106.7 . . ?
C40 N3 H3 106.7 . . ?
Zn3 N3 H3 106.7 . . ?
C60 N4 C44 111.3(7) . . ?
C60 N4 Zn2 111.6(5) . . ?
C44 N4 Zn2 112.4(5) . . ?
C60 N4 H4 107.1 . . ?
C44 N4 H4 107.1 . . ?
Zn2 N4 H4 107.1 . . ?
O6 C1 C5 123.3(8) . . ?
O6 C1 C2 116.7(6) . . ?
C5 C1 C2 120.0(8) . . ?
O20 C2 C3 120.3(7) . . ?
O20 C2 C1 119.9(7) . . ?
C3 C2 C1 119.8(7) . . ?
C2 C3 C4 119.2(9) . . ?
C2 C3 C24 119.3(7) . . ?
C4 C3 C24 121.5(8) . . ?
C6 C4 C3 121.1(9) . . ?
C6 C4 H4A 119.5 . . ?
C3 C4 H4A 119.5 . . ?
C1 C5 C6 119.3(9) . . ?
C1 C5 H5 120.4 . . ?
C6 C5 H5 120.4 . . ?
C4 C6 C5 120.6(8) . . ?
C4 C6 H6 119.7 . . ?
C5 C6 H6 119.7 . . ?
O9 C7 C9 125.6(7) . . ?
O9 C7 C8 113.8(6) . . ?
C9 C7 C8 120.5(7) . . ?
O8 C8 C10 123.7(7) . . ?
O8 C8 C7 117.3(6) . . ?
C10 C8 C7 118.9(7) . . ?
C7 C9 C11 119.0(8) . . ?
C7 C9 H9 120.5 . . ?
C11 C9 H9 120.5 . . ?
C12 C10 C8 119.3(8) . . ?
C12 C10 C41 121.8(8) . . ?
C8 C10 C41 118.8(7) . . ?
C12 C11 C9 121.0(8) . . ?
C12 C11 H11 119.5 . . ?
C9 C11 H11 119.5 . . ?
C11 C12 C10 121.2(8) . . ?
C11 C12 H12 119.4 . . ?
C10 C12 H12 119.4 . . ?
O1 C13 C14 122.2(7) . . ?
O1 C13 C18 118.3(6) . . ?
C14 C13 C18 119.4(7) . . ?
C15 C14 C13 118.4(8) . . ?
C15 C14 C60 121.2(7) . . ?
C13 C14 C60 120.4(7) . . ?
C16 C15 C14 121.6(8) . . ?
C16 C15 H15 119.2 . . ?
C14 C15 H15 119.2 . . ?
C15 C16 C17 120.4(8) . . ?
C15 C16 H16 119.8 . . ?
C17 C16 H16 119.8 . . ?
C18 C17 C16 119.1(8) . . ?
C18 C17 H17 120.4 . . ?
C16 C17 H17 120.4 . . ?
C17 C18 O7 124.8(7) . . ?
C17 C18 C13 120.9(7) . . ?
O7 C18 C13 114.3(6) . . ?
O39 C19 C21 125.2(8) . . ?
O39 C19 C23 114.4(7) . . ?
C21 C19 C23 120.4(8) . . ?
C22 C20 C43 120.9(9) . . ?
C22 C20 H20 119.5 . . ?
C43 C20 H20 119.5 . . ?
C22 C21 C19 120.0(9) . . ?
C22 C21 H21 120.0 . . ?
C19 C21 H21 120.0 . . ?
C21 C22 C20 120.4(9) . . ?
C21 C22 H22 119.8 . . ?
C20 C22 H22 119.8 . . ?
O2 C23 C43 120.7(7) . . ?
O2 C23 C19 120.5(7) . . ?
C43 C23 C19 118.8(7) . . ?
N1 C24 C3 113.6(7) . . ?
N1 C24 H24A 108.9 . . ?
C3 C24 H24A 108.9 . . ?
N1 C24 H24B 108.9 . . ?
C3 C24 H24B 108.9 . . ?
H24A C24 H24B 107.7 . . ?
N1 C25 C26 111.0(7) . . ?
N1 C25 H25A 109.4 . . ?
C26 C25 H25A 109.4 . . ?
N1 C25 H25B 109.4 . . ?
C26 C25 H25B 109.4 . . ?
H25A C25 H25B 108.0 . . ?
O4 C26 C25 105.9(8) . . ?
O4 C26 H26A 110.5 . . ?
C25 C26 H26A 110.5 . . ?
O4 C26 H26B 110.5 . . ?
C25 C26 H26B 110.5 . . ?
H26A C26 H26B 108.7 . . ?
O5 C27 C28 110.9(8) . . ?
O5 C27 H27A 109.5 . . ?
C28 C27 H27A 109.5 . . ?
O5 C27 H27B 109.5 . . ?
C28 C27 H27B 109.5 . . ?
H27A C27 H27B 108.0 . . ?
O4 C28 C27 106.1(7) . . ?
O4 C28 H28A 110.5 . . ?
C27 C28 H28A 110.5 . . ?
O4 C28 H28B 110.5 . . ?
C27 C28 H28B 110.5 . . ?
H28A C28 H28B 108.7 . . ?
O9 C29 H29C 109.5 . . ?
O9 C29 H29D 109.5 . . ?
H29C C29 H29D 109.5 . . ?
O9 C29 H29E 109.5 . . ?
H29C C29 H29E 109.5 . . ?
H29D C29 H29E 109.5 . . ?
O6 C30 H30C 109.5 . . ?
O6 C30 H30D 109.5 . . ?
H30C C30 H30D 109.5 . . ?
O6 C30 H30E 109.5 . . ?
H30C C30 H30E 109.5 . . ?
H30D C30 H30E 109.5 . . ?
O7 C31 H31A 109.5 . . ?
O7 C31 H31B 109.5 . . ?
H31A C31 H31B 109.5 . . ?
O7 C31 H31C 109.5 . . ?
H31A C31 H31C 109.5 . . ?
H31B C31 H31C 109.5 . . ?
O39 C32 H32A 109.5 . . ?
O39 C32 H32B 109.5 . . ?
H32A C32 H32B 109.5 . . ?
O39 C32 H32C 109.5 . . ?
H32A C32 H32C 109.5 . . ?
H32B C32 H32C 109.5 . . ?
O13 C33 C34 112.1(10) . . ?
O13 C33 H33A 109.2 . . ?
C34 C33 H33A 109.2 . . ?
O13 C33 H33B 109.2 . . ?
C34 C33 H33B 109.2 . . ?
H33A C33 H33B 107.9 . . ?
O12 C34 C33 105.0(8) . . ?
O12 C34 H34A 110.7 . . ?
C33 C34 H34A 110.7 . . ?
O12 C34 H34B 110.7 . . ?
C33 C34 H34B 110.7 . . ?
H34A C34 H34B 108.8 . . ?
O13 C35 C36 106.1(8) . . ?
O13 C35 H35A 110.5 . . ?
C36 C35 H35A 110.5 . . ?
O13 C35 H35B 110.5 . . ?
C36 C35 H35B 110.5 . . ?
H35A C35 H35B 108.7 . . ?
C35 C36 N2 111.4(8) . . ?
C35 C36 H36A 109.3 . . ?
N2 C36 H36A 109.3 . . ?
C35 C36 H36B 109.3 . . ?
N2 C36 H36B 109.3 . . ?
H36A C36 H36B 108.0 . . ?
O12 C37 C38 106.8(8) . . ?
O12 C37 H37A 110.4 . . ?
C38 C37 H37A 110.4 . . ?
O12 C37 H37B 110.4 . . ?
C38 C37 H37B 110.4 . . ?
H37A C37 H37B 108.6 . . ?
N3 C38 C37 112.0(8) . . ?
N3 C38 H38A 109.2 . . ?
C37 C38 H38A 109.2 . . ?
N3 C38 H38B 109.2 . . ?
C37 C38 H38B 109.2 . . ?
H38A C38 H38B 107.9 . . ?
C19 O39 C32 116.1(8) . . ?
N3 C40 C43 113.9(6) . . ?
N3 C40 H40A 108.8 . . ?
C43 C40 H40A 108.8 . . ?
N3 C40 H40B 108.8 . . ?
C43 C40 H40B 108.8 . . ?
H40A C40 H40B 107.7 . . ?
N2 C41 C10 112.6(8) . . ?
N2 C41 H41A 109.1 . . ?
C10 C41 H41A 109.1 . . ?
N2 C41 H41B 109.1 . . ?
C10 C41 H41B 109.1 . . ?
H41A C41 H41B 107.8 . . ?
C20 C43 C23 119.4(8) . . ?
C20 C43 C40 121.1(8) . . ?
C23 C43 C40 119.5(7) . . ?
C45 C44 N4 110.3(7) . . ?
C45 C44 H44A 109.6 . . ?
N4 C44 H44A 109.6 . . ?
C45 C44 H44B 109.6 . . ?
N4 C44 H44B 109.6 . . ?
H44A C44 H44B 108.1 . . ?
O5 C45 C44 107.4(6) . . ?
O5 C45 H45A 110.2 . . ?
C44 C45 H45A 110.2 . . ?
O5 C45 H45B 110.2 . . ?
C44 C45 H45B 110.2 . . ?
H45A C45 H45B 108.5 . . ?
O17 Cl1 O15 113.0(14) . . ?
O17 Cl1 O14 115.3(10) . . ?
O15 Cl1 O14 106.2(9) . . ?
O17 Cl1 O16 107.5(11) . . ?
O15 Cl1 O16 104.1(12) . . ?
O14 Cl1 O16 110.2(8) . . ?
O24 Cl2 O21 107(2) . . ?
O24 Cl2 O22 104.8(16) . . ?
O21 Cl2 O22 117(2) . . ?
O24 Cl2 O23 112.8(18) . . ?
O21 Cl2 O23 106.6(10) . . ?
O22 Cl2 O23 109.0(14) . . ?
O27 Cl3 O25 102.0(15) . . ?
O27 Cl3 O31 120(2) . . ?
O25 Cl3 O31 115(2) . . ?
O27 Cl3 O26 116.8(16) . . ?
O25 Cl3 O26 89(2) . . ?
O31 Cl3 O26 109.2(19) . . ?

loop_
_geom_bond_atom_site_label_1
_geom_bond_atom_site_label_2
_geom_bond_distance
_geom_bond_site_symmetry_2
_geom_bond_publ_flag
Tb1 O8 2.294(5) . ?
Tb1 O1 2.313(5) . ?
Tb1 O20 2.343(5) . ?
Tb1 O2 2.347(5) . ?
Tb1 O29 2.377(5) . ?
Tb1 O30 2.378(5) . ?
Tb1 O9 2.547(5) . ?
Tb1 O7 2.554(5) . ?
Tb1 Zn3 3.5560(10) . ?
Tb1 Zn2 3.5625(9) . ?
Zn2 O20 2.039(5) . ?
Zn2 O1 2.088(5) . ?
Zn2 N4 2.098(6) . ?
Zn2 N1 2.133(6) . ?
Zn2 O4 2.216(5) . ?
Zn2 O5 2.302(5) . ?
Zn3 O2 2.057(5) . ?
Zn3 O8 2.070(5) . ?
Zn3 N2 2.095(7) . ?
Zn3 N3 2.129(6) . ?
Zn3 O12 2.202(6) . ?
Zn3 O13 2.297(6) . ?
O1 C13 1.347(8) . ?
O2 C23 1.355(8) . ?
C60 N4 1.488(11) . ?
C60 C14 1.496(12) . ?
C60 H60A 0.9700 . ?
C60 H60B 0.9700 . ?
O4 C28 1.421(11) . ?
O4 C26 1.421(11) . ?
O5 C27 1.428(10) . ?
O5 C45 1.443(10) . ?
O6 C1 1.371(10) . ?
O6 C30 1.426(11) . ?
O7 C18 1.377(9) . ?
O7 C31 1.432(9) . ?
O8 C8 1.342(8) . ?
O9 C7 1.370(9) . ?
O9 C29 1.433(9) . ?
O12 C34 1.413(13) . ?
O12 C37 1.414(11) . ?
O13 C33 1.436(13) . ?
O13 C35 1.438(12) . ?
O20 C2 1.346(8) . ?
O29 H29A 0.8831 . ?
O29 H29B 0.8817 . ?
O30 H30A 0.8806 . ?
O30 H30B 0.8807 . ?
N1 C25 1.486(11) . ?
N1 C24 1.491(10) . ?
N1 H1 0.9800 . ?
N2 C41 1.487(12) . ?
N2 C36 1.502(12) . ?
N2 H2 0.9800 . ?
N3 C38 1.474(11) . ?
N3 C40 1.490(10) . ?
N3 H3 0.9800 . ?
N4 C44 1.492(10) . ?
N4 H4 0.9800 . ?
C1 C5 1.381(11) . ?
C1 C2 1.399(11) . ?
C2 C3 1.383(11) . ?
C3 C4 1.385(12) . ?
C3 C24 1.507(12) . ?
C4 C6 1.354(14) . ?
C4 H4A 0.9300 . ?
C5 C6 1.388(14) . ?
C5 H5 0.9300 . ?
C6 H6 0.9300 . ?
C7 C9 1.379(10) . ?
C7 C8 1.422(10) . ?
C8 C10 1.393(11) . ?
C9 C11 1.393(12) . ?
C9 H9 0.9300 . ?
C10 C12 1.391(11) . ?
C10 C41 1.512(12) . ?
C11 C12 1.359(13) . ?
C11 H11 0.9300 . ?
C12 H12 0.9300 . ?
C13 C14 1.400(10) . ?
C13 C18 1.401(11) . ?
C14 C15 1.382(11) . ?
C15 C16 1.371(13) . ?
C15 H15 0.9300 . ?
C16 C17 1.385(13) . ?
C16 H16 0.9300 . ?
C17 C18 1.372(10) . ?
C17 H17 0.9300 . ?
C19 O39 1.374(10) . ?
C19 C21 1.385(12) . ?
C19 C23 1.403(11) . ?
C20 C22 1.371(15) . ?
C20 C43 1.387(11) . ?
C20 H20 0.9300 . ?
C21 C22 1.367(15) . ?
C21 H21 0.9300 . ?
C22 H22 0.9300 . ?
C23 C43 1.395(10) . ?
C24 H24A 0.9700 . ?
C24 H24B 0.9700 . ?
C25 C26 1.516(15) . ?
C25 H25A 0.9700 . ?
C25 H25B 0.9700 . ?
C26 H26A 0.9700 . ?
C26 H26B 0.9700 . ?
C27 C28 1.500(13) . ?
C27 H27A 0.9700 . ?
C27 H27B 0.9700 . ?
C28 H28A 0.9700 . ?
C28 H28B 0.9700 . ?
C29 H29C 0.9600 . ?
C29 H29D 0.9600 . ?
C29 H29E 0.9600 . ?
C30 H30C 0.9600 . ?
C30 H30D 0.9600 . ?
C30 H30E 0.9600 . ?
C31 H31A 0.9600 . ?
C31 H31B 0.9600 . ?
C31 H31C 0.9600 . ?
C32 O39 1.425(11) . ?
C32 H32A 0.9600 . ?
C32 H32B 0.9600 . ?
C32 H32C 0.9600 . ?
C33 C34 1.499(16) . ?
C33 H33A 0.9700 . ?
C33 H33B 0.9700 . ?
C34 H34A 0.9700 . ?
C34 H34B 0.9700 . ?
C35 C36 1.461(15) . ?
C35 H35A 0.9700 . ?
C35 H35B 0.9700 . ?
C36 H36A 0.9700 . ?
C36 H36B 0.9700 . ?
C37 C38 1.489(15) . ?
C37 H37A 0.9700 . ?
C37 H37B 0.9700 . ?
C38 H38A 0.9700 . ?
C38 H38B 0.9700 . ?
C40 C43 1.494(11) . ?
C40 H40A 0.9700 . ?
C40 H40B 0.9700 . ?
C41 H41A 0.9700 . ?
C41 H41B 0.9700 . ?
C44 C45 1.475(12) . ?
C44 H44A 0.9700 . ?
C44 H44B 0.9700 . ?
C45 H45A 0.9700 . ?
C45 H45B 0.9700 . ?
Cl1 O17 1.269(12) . ?
Cl1 O15 1.298(11) . ?
Cl1 O14 1.380(9) . ?
Cl1 O16 1.392(12) . ?
Cl2 O24 1.225(18) . ?
Cl2 O21 1.256(16) . ?
Cl2 O22 1.296(18) . ?
Cl2 O23 1.404(15) . ?
Cl3 O27 1.300(15) . ?
Cl3 O25 1.35(2) . ?
Cl3 O31 1.422(18) . ?
Cl3 O26 1.43(2) . ?

loop_
_geom_torsion_atom_site_label_1
_geom_torsion_atom_site_label_2
_geom_torsion_atom_site_label_3
_geom_torsion_atom_site_label_4
_geom_torsion
_geom_torsion_site_symmetry_1
_geom_torsion_site_symmetry_2
_geom_torsion_site_symmetry_3
_geom_torsion_site_symmetry_4
_geom_torsion_publ_flag
C14 C60 N4 C44 -57.3(8) . . . . ?
C14 C60 N4 Zn2 69.1(7) . . . . ?
C30 O6 C1 C5 12.0(13) . . . . ?
C30 O6 C1 C2 -167.2(9) . . . . ?
Zn2 O20 C2 C3 -57.9(8) . . . . ?
Tb1 O20 C2 C3 91.1(8) . . . . ?
Zn2 O20 C2 C1 122.4(6) . . . . ?
Tb1 O20 C2 C1 -88.6(8) . . . . ?
O6 C1 C2 O20 -2.2(10) . . . . ?
C5 C1 C2 O20 178.6(7) . . . . ?
O6 C1 C2 C3 178.2(7) . . . . ?
C5 C1 C2 C3 -1.1(11) . . . . ?
O20 C2 C3 C4 -177.3(7) . . . . ?
C1 C2 C3 C4 2.3(11) . . . . ?
O20 C2 C3 C24 2.5(10) . . . . ?
C1 C2 C3 C24 -177.8(7) . . . . ?
C2 C3 C4 C6 -1.7(13) . . . . ?
C24 C3 C4 C6 178.5(8) . . . . ?
O6 C1 C5 C6 180.0(8) . . . . ?
C2 C1 C5 C6 -0.9(13) . . . . ?
C3 C4 C6 C5 -0.3(14) . . . . ?
C1 C5 C6 C4 1.5(14) . . . . ?
C29 O9 C7 C9 -15.9(10) . . . . ?
Tb1 O9 C7 C9 163.5(6) . . . . ?
C29 O9 C7 C8 165.4(6) . . . . ?
Tb1 O9 C7 C8 -15.2(7) . . . . ?
Zn3 O8 C8 C10 39.5(9) . . . . ?
Tb1 O8 C8 C10 -163.9(6) . . . . ?
Zn3 O8 C8 C7 -140.7(5) . . . . ?
Tb1 O8 C8 C7 15.9(9) . . . . ?
O9 C7 C8 O8 1.4(9) . . . . ?
C9 C7 C8 O8 -177.3(7) . . . . ?
O9 C7 C8 C10 -178.8(6) . . . . ?
C9 C7 C8 C10 2.5(11) . . . . ?
O9 C7 C9 C11 -179.4(7) . . . . ?
C8 C7 C9 C11 -0.9(11) . . . . ?
O8 C8 C10 C12 177.4(7) . . . . ?
C7 C8 C10 C12 -2.4(12) . . . . ?
O8 C8 C10 C41 -5.5(12) . . . . ?
C7 C8 C10 C41 174.7(7) . . . . ?
C7 C9 C11 C12 -0.9(14) . . . . ?
C9 C11 C12 C10 1.0(15) . . . . ?
C8 C10 C12 C11 0.7(14) . . . . ?
C41 C10 C12 C11 -176.3(9) . . . . ?
Zn2 O1 C13 C14 38.9(9) . . . . ?
Tb1 O1 C13 C14 -167.6(5) . . . . ?
Zn2 O1 C13 C18 -140.8(5) . . . . ?
Tb1 O1 C13 C18 12.7(8) . . . . ?
O1 C13 C14 C15 177.9(7) . . . . ?
C18 C13 C14 C15 -2.4(11) . . . . ?
O1 C13 C14 C60 -4.5(11) . . . . ?
C18 C13 C14 C60 175.1(7) . . . . ?
N4 C60 C14 C15 122.9(8) . . . . ?
N4 C60 C14 C13 -54.5(9) . . . . ?
C13 C14 C15 C16 -1.1(12) . . . . ?
C60 C14 C15 C16 -178.6(8) . . . . ?
C14 C15 C16 C17 2.4(14) . . . . ?
C15 C16 C17 C18 -0.2(13) . . . . ?
C16 C17 C18 O7 178.1(7) . . . . ?
C16 C17 C18 C13 -3.3(11) . . . . ?
C31 O7 C18 C17 -18.3(10) . . . . ?
Tb1 O7 C18 C17 163.8(6) . . . . ?
C31 O7 C18 C13 163.0(6) . . . . ?
Tb1 O7 C18 C13 -15.0(7) . . . . ?
O1 C13 C18 C17 -175.7(6) . . . . ?
C14 C13 C18 C17 4.6(11) . . . . ?
O1 C13 C18 O7 3.1(9) . . . . ?
C14 C13 C18 O7 -176.6(6) . . . . ?
O39 C19 C21 C22 -178.2(9) . . . . ?
C23 C19 C21 C22 1.9(15) . . . . ?
C19 C21 C22 C20 -0.2(16) . . . . ?
C43 C20 C22 C21 0.0(16) . . . . ?
Zn3 O2 C23 C43 -56.3(8) . . . . ?
Tb1 O2 C23 C43 93.1(8) . . . . ?
Zn3 O2 C23 C19 121.7(6) . . . . ?
Tb1 O2 C23 C19 -88.9(8) . . . . ?
O39 C19 C23 O2 -1.3(11) . . . . ?
C21 C19 C23 O2 178.7(8) . . . . ?
O39 C19 C23 C43 176.8(7) . . . . ?
C21 C19 C23 C43 -3.3(12) . . . . ?
C25 N1 C24 C3 72.9(9) . . . . ?
Zn2 N1 C24 C3 -53.8(8) . . . . ?
C2 C3 C24 N1 61.1(9) . . . . ?
C4 C3 C24 N1 -119.1(8) . . . . ?
C24 N1 C25 C26 -79.3(9) . . . . ?
Zn2 N1 C25 C26 47.8(9) . . . . ?
C28 O4 C26 C25 -174.7(8) . . . . ?
Zn2 O4 C26 C25 20.3(9) . . . . ?
N1 C25 C26 O4 -42.9(10) . . . . ?
C45 O5 C27 C28 -66.4(9) . . . . ?
Zn2 O5 C27 C28 53.8(8) . . . . ?
C26 O4 C28 C27 -166.5(8) . . . . ?
Zn2 O4 C28 C27 -2.2(10) . . . . ?
O5 C27 C28 O4 -34.2(10) . . . . ?
C35 O13 C33 C34 -66.9(11) . . . . ?
Zn3 O13 C33 C34 52.1(10) . . . . ?
C37 O12 C34 C33 -170.4(9) . . . . ?
Zn3 O12 C34 C33 -3.3(13) . . . . ?
O13 C33 C34 O12 -32.5(13) . . . . ?
C33 O13 C35 C36 163.1(9) . . . . ?
Zn3 O13 C35 C36 44.2(9) . . . . ?
O13 C35 C36 N2 -57.3(11) . . . . ?
C41 N2 C36 C35 165.3(8) . . . . ?
Zn3 N2 C36 C35 41.0(10) . . . . ?
C34 O12 C37 C38 -175.5(9) . . . . ?
Zn3 O12 C37 C38 16.6(10) . . . . ?
C40 N3 C38 C37 -79.4(9) . . . . ?
Zn3 N3 C38 C37 48.3(9) . . . . ?
O12 C37 C38 N3 -41.5(10) . . . . ?
C21 C19 O39 C32 13.9(14) . . . . ?
C23 C19 O39 C32 -166.2(10) . . . . ?
C38 N3 C40 C43 74.6(9) . . . . ?
Zn3 N3 C40 C43 -51.1(8) . . . . ?
C36 N2 C41 C10 -54.8(9) . . . . ?
Zn3 N2 C41 C10 69.6(8) . . . . ?
C12 C10 C41 N2 122.4(9) . . . . ?
C8 C10 C41 N2 -54.6(10) . . . . ?
C22 C20 C43 C23 -1.4(13) . . . . ?
C22 C20 C43 C40 179.4(8) . . . . ?
O2 C23 C43 C20 -178.9(7) . . . . ?
C19 C23 C43 C20 3.0(11) . . . . ?
O2 C23 C43 C40 0.3(10) . . . . ?
C19 C23 C43 C40 -177.8(7) . . . . ?
N3 C40 C43 C20 -120.2(8) . . . . ?
N3 C40 C43 C23 60.7(9) . . . . ?
C60 N4 C44 C45 166.1(7) . . . . ?
Zn2 N4 C44 C45 40.0(8) . . . . ?
C27 O5 C45 C44 163.9(7) . . . . ?
Zn2 O5 C45 C44 43.4(7) . . . . ?
N4 C44 C45 O5 -55.9(9) . . . . ?
